data_8101186
loop_
_publ_author_name
'Fleck, Michel'
'Tillmanns, Ekkehart'
'Hauss\"uhl, Siegfried'

_publ_section_title
;
Crystal structure of guanidinium salicilate, C(NH~2~)~3~C~7~H~5~O~3~
;
_journal_issue 1
_journal_name_full 'Zeitschrift f\"ur Kristallographie - New Crystal Structures'
_journal_page_first 105
_journal_page_last 106
_journal_volume 215
_journal_year 2000
_chemical_formula_moiety 'C N3 H6 1+, C7H5 O3 1-'
_chemical_formula_structural 'C (N H2)3 C7H5 O3'
_chemical_formula_sum 'C8 H11 N3 O3'
_chemical_formula_weight 197.20
_chemical_name_common 'guanidinium salicilate'
_space_group_IT_number 61
_symmetry_cell_setting orthorhombic
_symmetry_space_group_name_Hall '-P 2ac 2ab'
_symmetry_space_group_name_H-M 'P b c a'
_cell_angle_alpha 90.00
_cell_angle_beta 90.00
_cell_angle_gamma 90.00
_cell_formula_units_Z 8
_cell_length_a 9.2210(11)
_cell_length_b 9.8770(6)
_cell_length_c 20.783(2)
_cell_measurement_temperature 293(2)
_cell_volume 1892.8(3)
_diffrn_ambient_temperature 293(2)
_exptl_crystal_density_diffrn 1.384
_refine_ls_R_factor_obs 0.0411
_refine_ls_wR_factor_obs 0.1047
_cod_database_code 8101186

loop_
_symmetry_equiv_pos_as_xyz
'x, y, z'
'-x+1/2, -y, z+1/2'
'x+1/2, -y+1/2, -z'
'-x, y+1/2, -z+1/2'
'-x, -y, -z'
'x-1/2, y, -z-1/2'
'-x-1/2, y-1/2, z'
'x, -y-1/2, z-1/2'

loop_
_atom_site_aniso_label
_atom_site_aniso_U_11
_atom_site_aniso_U_22
_atom_site_aniso_U_33
_atom_site_aniso_U_23
_atom_site_aniso_U_13
_atom_site_aniso_U_12
C8 0.0511(15) 0.0406(13) 0.0521(12) 0.0016(9) -0.0076(11) 0.0034(10)
N1 0.0676(15) 0.0373(11) 0.0740(14) -0.0072(10) 0.0045(12) -0.0028(10)
N2 0.0696(16) 0.0588(15) 0.0729(14) -0.0065(11) 0.0119(12) -0.0078(12)
N3 0.0663(14) 0.0389(11) 0.0723(14) -0.0063(9) 0.0044(11) -0.0030(11)
O1 0.0828(14) 0.0450(10) 0.0908(12) -0.0079(8) 0.0296(10) -0.0014(8)
O2 0.0764(13) 0.0410(10) 0.0925(12) -0.0012(8) 0.0127(9) -0.0024(8)
O3 0.1054(16) 0.0494(10) 0.0848(12) -0.0161(9) 0.0233(11) -0.0213(10)
C1 0.0437(13) 0.0444(12) 0.0577(12) -0.0036(10) -0.0080(10) 0.0058(10)
C2 0.0556(15) 0.0545(14) 0.0602(14) -0.0078(11) -0.0014(12) -0.0048(11)
C3 0.0730(19) 0.0768(18) 0.0741(17) 0.0012(14) 0.0074(14) -0.0165(14)
C4 0.077(2) 0.099(2) 0.0676(16) 0.0054(15) 0.0124(15) 0.0125(16)
C5 0.097(2) 0.0817(19) 0.0630(17) -0.0078(14) 0.0049(15) 0.0360(16)
C6 0.0782(18) 0.0540(15) 0.0674(15) -0.0068(12) -0.0039(14) 0.0136(13)
C7 0.0465(14) 0.0399(13) 0.0740(15) -0.0049(11) -0.0034(11) 0.0016(10)

loop_
_atom_site_label
_atom_site_type_symbol
_atom_site_fract_x
_atom_site_fract_y
_atom_site_fract_z
_atom_site_U_iso_or_equiv
_atom_site_thermal_displace_type
_atom_site_occupancy
_atom_site_symmetry_multiplicity
_atom_site_Wyckoff_symbol
_atom_site_calc_flag
_atom_site_refinement_flags
_atom_site_disorder_assembly
_atom_site_disorder_group
C8 C 0.0974(3) -0.0657(2) 0.56147(10) 0.0480(6) Uani 1 8 c d . . .
N1 N 0.1371(3) -0.1744(2) 0.52889(11) 0.0596(6) Uani 1 8 c d . . .
N2 N -0.0183(3) -0.0710(3) 0.59929(11) 0.0671(6) Uani 1 8 c d . . .
N3 N 0.1746(2) 0.04585(19) 0.55686(11) 0.0592(6) Uani 1 8 c d . . .
H1N1 H 0.081(3) -0.245(3) 0.5321(13) 0.078(8) Uiso 1 8 c d . . .
H2N1 H 0.211(3) -0.169(3) 0.4978(14) 0.094(10) Uiso 1 8 c d . . .
H1N2 H -0.043(3) 0.008(3) 0.6168(14) 0.096(10) Uiso 1 8 c d . . .
H2N2 H -0.071(4) -0.148(3) 0.5967(15) 0.101(10) Uiso 1 8 c d . . .
H1N3 H 0.242(3) 0.053(2) 0.5219(12) 0.075(8) Uiso 1 8 c d . . .
H2N3 H 0.138(3) 0.121(3) 0.5758(12) 0.076(8) Uiso 1 8 c d . . .
O1 O 0.6414(2) -0.06615(15) 0.54927(9) 0.0729(6) Uani 1 8 c d . . .
O2 O 0.62823(19) 0.15353(15) 0.57006(8) 0.0700(6) Uani 1 8 c d . . .
O3 O 0.5055(2) -0.23677(17) 0.61272(9) 0.0799(6) Uani 1 8 c d . . .
H3O H 0.575(4) -0.188(4) 0.5822(19) 0.138(13) Uiso 1 8 c d . . .
C1 C 0.5088(2) -0.0009(2) 0.64054(10) 0.0486(6) Uani 1 8 c d . . .
C2 C 0.4623(3) -0.1333(2) 0.65165(11) 0.0568(7) Uani 1 8 c d . . .
C3 C 0.37195(13) -0.16326(12) 0.70288(6) 0.0746(8) Uani 1 8 c d . . .
H3 H 0.3376 -0.2543 0.7084 0.099(9) Uiso 1 8 c d R . .
C4 C 0.33140(13) -0.06402(12) 0.74468(6) 0.0811(8) Uani 1 8 c d R . .
H4 H 0.2686 -0.0846 0.7802 0.103(9) Uiso 1 8 c d R . .
C5 C 0.37883(13) 0.06591(12) 0.73624(6) 0.0805(9) Uani 1 8 c d R . .
H5 H 0.3533 0.1355 0.7665 0.075(8) Uiso 1 8 c d R . .
C6 C 0.46601(13) 0.09761(12) 0.68462(6) 0.0666(7) Uani 1 8 c d R . .
H6 H 0.4987 0.1891 0.6790 0.075(7) Uiso 1 8 c d R . .
C7 C 0.59910(13) 0.03374(12) 0.58322(6) 0.0535(6) Uani 1 8 c d R . .

loop_
_geom_bond_atom_site_label_1
_geom_bond_atom_site_label_2
_geom_bond_distance
_geom_bond_site_symmetry_2
_geom_bond_publ_flag
C8 N3 1.315(3) . ?
C8 N1 1.321(3) . ?
C8 N2 1.327(3) . ?
N1 H1N1 0.86(3) . ?
N1 H2N1 0.94(3) . ?
N2 H1N2 0.89(3) . ?
N2 H2N2 0.91(3) . ?
N3 H1N3 0.96(3) . ?
N3 H2N3 0.91(3) . ?
O1 C7 1.2743(19) . ?
O2 C7 1.2438(19) . ?
O3 C2 1.363(3) . ?
O3 H3O 1.02(4) . ?
C1 C6 1.393(2) . ?
C1 C2 1.395(3) . ?
C1 C7 1.493(3) . ?
C2 C3 1.384(3) . ?
C3 C4 1.3620 . ?
C3 H3 0.9600 . ?
C4 C5 1.3671 . ?
C4 H4 0.9600 . ?
C5 C6 1.3768 . ?
C5 H5 0.9600 . ?
C6 H6 0.9600 . ?

loop_
_cod_related_entry_id
_cod_related_entry_database
_cod_related_entry_code
1 ChemSpider 30653838
